data_9000882
loop_
_publ_author_name
'Wan, C.'
'Ghose, S.'

_publ_section_title
;
 Parahilgardite, Ca6[B5O9]3Cl3*3H2O: a triclinic piezoelectric
 zeolite-type pentaborate
;
_journal_name_full 'American Mineralogist'
_journal_page_first 604
_journal_page_last 613
_journal_volume 68
_journal_year 1983
_chemical_compound_source 'Iberville Parish, Louisiana, USA'
_chemical_formula_sum 'B5 Ca2 Cl H2 O10'
_chemical_name_mineral Hilgardite-3A
_space_group_IT_number 1
_symmetry_space_group_name_Hall 'P 1'
_symmetry_space_group_name_H-M 'P 1'
_cell_angle_alpha 60.77
_cell_angle_beta 79.56
_cell_angle_gamma 83.96
_cell_formula_units_Z 3
_cell_length_a 17.495
_cell_length_b 6.487
_cell_length_c 6.313
_cell_volume 614.766
_database_code_amcsd 0000901
_exptl_crystal_density_diffrn 2.688
_cod_original_formula_sum 'Ca2 Cl B5 O10 H2'
_cod_database_code 9000882

loop_
_space_group_symop_operation_xyz
x,y,z

loop_
_atom_site_label
_atom_site_fract_x
_atom_site_fract_y
_atom_site_fract_z
_atom_site_U_iso_or_equiv
_atom_site_type_symbol
_atom_site_attached_hydrogens
Ca1 0.00000 0.00000 0.00000 0.01026 Ca 0
Ca2 0.18463 0.56531 0.96931 0.01026 Ca 0
Ca3 0.33334 0.00002 0.33482 0.01089 Ca 0
Ca4 0.51576 0.43129 0.86912 0.00975 Ca 0
Ca5 0.66644 0.98093 0.67773 0.01051 Ca 0
Ca6 0.84599 0.52972 0.65317 0.01089 Ca 0
Cl1 0.02582 0.52911 0.11807 0.01570 Cl 0
Cl2 0.35067 0.48145 0.98505 0.01507 Cl 0
Cl3 0.68142 0.49631 0.81316 0.01431 Cl 0
B1 0.04050 0.00220 0.52110 0.00773 B 0
B2 0.15060 0.89680 0.29890 0.00608 B 0
B3 0.17430 0.11880 0.50170 0.00671 B 0
B4 0.22460 0.04520 0.87560 0.00633 B 0
B5 0.18200 0.45100 0.56920 0.00798 B 0
B6 0.37390 0.01130 0.85010 0.00747 B 0
B7 0.48380 0.10490 0.52760 0.00646 B 0
B8 0.50740 0.88120 0.95270 0.00684 B 0
B9 0.55770 0.94580 0.25700 0.00532 B 0
B10 0.51390 0.54580 0.35560 0.00747 B 0
B11 0.70710 0.96150 0.20810 0.00722 B 0
B12 0.81780 0.85710 0.98560 0.00671 B 0
B13 0.83990 0.07930 0.18900 0.00671 B 0
B14 0.89050 0.01080 0.55970 0.00608 B 0
B15 0.84590 0.41280 0.25590 0.00823 B 0
O1 0.09390 0.04910 0.62940 0.01039 O 0
O2 0.96670 0.99290 0.63550 0.01127 O 0
O3 0.06430 0.94850 0.33440 0.01140 O 0
O4 0.16430 0.67420 0.53040 0.01140 O 0
O5 0.16980 0.87900 0.07820 0.00798 O 0
O6 0.19380 0.08040 0.29280 0.00798 O 0
O7 0.18100 0.37850 0.40050 0.01013 O 0
O8 0.23040 0.99030 0.67390 0.00747 O 0
O9 0.19710 0.29450 0.80020 0.01001 O 0
O10 0.30020 0.01330 0.95850 0.01089 O 0
O11 0.42800 0.96800 0.00240 0.00975 O 0
O12 0.39720 0.06300 0.60940 0.00899 O 0
O13 0.52660 0.91510 0.70720 0.00735 O 0
O14 0.50270 0.11990 0.28940 0.00773 O 0
O15 0.49830 0.32370 0.53740 0.00988 O 0
O16 0.56410 0.00030 0.00020 0.00709 O 0
O17 0.51160 0.62030 0.11340 0.00950 O 0
O18 0.63310 0.96770 0.31370 0.01089 O 0
O19 0.53010 0.70010 0.42950 0.01001 O 0
O20 0.76080 0.99670 0.32250 0.01013 O 0
O21 0.73070 0.90870 0.01990 0.01089 O 0
O22 0.83240 0.63870 0.21410 0.01039 O 0
O23 0.83760 0.83860 0.76490 0.00811 O 0
O24 0.85950 0.04520 0.97690 0.00785 O 0
O25 0.84280 0.34000 0.08830 0.00988 O 0
O26 0.89750 0.95760 0.35620 0.00709 O 0
O27 0.85950 0.25590 0.48840 0.00975 O 0
OW1 -0.01380 0.43380 0.69710 0.02292 O 0
OW2 0.33920 0.59660 0.44200 0.02039 O 0
OW3 0.67250 0.38330 0.38090 0.02191 O 0
H1 0.00800 0.46000 0.52700 0.06953 H 0
H2 0.00100 0.50100 0.79800 0.05243 H 0
H3 0.33000 0.57500 0.30200 0.07789 H 0
H4 0.35500 0.48500 0.59700 0.06345 H 0
H5 0.67900 0.40900 0.21400 0.05370 H 0
H6 0.68000 0.48900 0.45500 0.06434 H 0

loop_
_cod_changelog_entry_id
_cod_changelog_entry_author
_cod_changelog_entry_date
_cod_changelog_entry_text
1
;cod-tools version 3.8.0
Id: cif_guess_AMCSD_atom_types 9574 2023-05-10 09:00:05Z saulius
;
2023-05-10T18:46:51+03:00
;Derived atom types and hydrogen counts
from atom names that follow the AMCSD naming convention
(Wat == water, O-H == hydroxyl).
;

loop_
_cod_related_entry_id
_cod_related_entry_database
_cod_related_entry_code
1 AMCSD 0000901
